data_1535525
loop_
_publ_author_name
'Brigatti, M.F.'
'Poppi, L.'

_publ_section_title
;
 Crystal chemistry of a Ba-rich trioctahedral micas-1M
;
_journal_name_full 'European Journal of Mineralogy (1,1989-)'
_journal_page_first 856
_journal_page_last 871
_journal_volume 5
_journal_year 1993
_chemical_formula_sum 'Al4.01 Ba1.1 F1.44 Fe0.54 H2.7 K0.82 Mg5.07 Na0.08 O22.56 Si4.32 Ti0.06'
_chemical_name_systematic
;
(K0.82 Na0.08 Ba1.1) (Mg5.07 Fe0.54 Al0.33 Ti0.06) (Al3.68 Si4.32 O19.86) 
F1.44 (O H)2.7
;
_space_group_IT_number 12
_symmetry_space_group_name_Hall '-C 2y'
_symmetry_space_group_name_H-M 'C 1 2/m 1'
_cell_angle_alpha 90
_cell_angle_beta 100.11
_cell_angle_gamma 90
_cell_formula_units_Z 1
_cell_length_a 5.318
_cell_length_b 9.214
_cell_length_c 10.164
_cell_volume 490.303
_citation_journal_id_ASTM EJMIER
_cod_data_source_file Brigatti_EJMIER_1993_1024.cif
_cod_data_source_block H2.7Al4.01Ba1.1F1.44Fe0.54K0.82Mg5.07Na0.08O22.56Si4.32Ti0.06
_cod_original_cell_volume 490.3033
_cod_original_formula_sum
;
H2.7 Al4.01 Ba1.1 F1.44 Fe0.54 K0.82 Mg5.07 Na0.08 O22.56 Si4.32 Ti0.06
;
_cod_database_code 1535525

loop_
_symmetry_equiv_pos_as_xyz
x,y,z
-x,y,-z
-x,-y,-z
x,-y,z
x+1/2,y+1/2,z
-x+1/2,y+1/2,-z
-x+1/2,-y+1/2,-z
x+1/2,-y+1/2,z

loop_
_atom_site_label
_atom_site_type_symbol
_atom_site_fract_x
_atom_site_fract_y
_atom_site_fract_z
_atom_site_occupancy
_atom_site_U_iso_or_equiv
Na1 Na+1 0 0.5 0 0.04 0.0
Al3 Al+3 0.0753 0.1666 0.2244 0.46 0.0
Si1 Si+4 0.0753 0.1666 0.2244 0.54 0.0
K1 K+1 0 0.5 0 0.41 0.0
O3 O-2 0.1311 0.1663 0.3909 1 0.0
Mg1 Mg+2 0 0 0.5 0.845 0.0
Mg2 Mg+2 0 0.3307 0.5 0.845 0.0
Al2 Al+3 0 0.3307 0.5 0.055 0.0
Fe1 Fe+2 0 0 0.5 0.09 0.0
O4 O-2 0.131 0.5 0.3988 0.64 0.0
Ba1 Ba+2 0 0.5 0 0.55 0.0
Ti2 Ti+4 0 0.3307 0.5 0.01 0.0
F1 F-1 0.131 0.5 0.3988 0.36 0.0
Fe2 Fe+2 0 0.3307 0.5 0.09 0.0
O1 O-2 -0.0029 0 0.1641 1 0.0
Al1 Al+3 0 0 0.5 0.055 0.0
O2 O-2 0.3342 0.2211 0.1638 1 0.0
Ti1 Ti+4 0 0 0.5 0.01 0.0
